data_4122420
loop_
_publ_author_name
'Henry, Christopher E.'
'Xu, Qihai'
'Fan, Yi Chiao'
'Martin, Tioga J.'
'Belding, Lee'
'Dudding, Travis'
'Kwon, Ohyun'

_publ_section_title
;
 Hydroxyproline-Derived Pseudoenantiomeric [2.2.1] Bicyclic Phosphines:
 Asymmetric Synthesis of (+)- and (-)-Pyrrolines.
;
_journal_issue 34
_journal_name_full 'Journal of the American Chemical Society'
_journal_page_first 11890
_journal_paper_doi 10.1021/ja505592h
_journal_volume 136
_journal_year 2014
_chemical_absolute_configuration ad
_chemical_formula_moiety 'C18 H20 N O3 P S'
_chemical_formula_sum 'C18 H20 N O3 P S'
_chemical_formula_weight 361.38
_chemical_name_systematic
; 
 ? 
;
_space_group_IT_number 19
_symmetry_cell_setting orthorhombic
_symmetry_space_group_name_Hall 'P 2ac 2ab'
_symmetry_space_group_name_H-M 'P 21 21 21'
_atom_sites_solution_hydrogens geom
_atom_sites_solution_primary direct
_atom_sites_solution_secondary difmap
_audit_creation_method SHELXL-97
_cell_angle_alpha 90.00
_cell_angle_beta 90.00
_cell_angle_gamma 90.00
_cell_formula_units_Z 4
_cell_length_a 6.1018(9)
_cell_length_b 9.0572(14)
_cell_length_c 30.820(5)
_cell_measurement_reflns_used 7062
_cell_measurement_temperature 150(2)
_cell_measurement_theta_max 28.96
_cell_measurement_theta_min 3.96
_cell_volume 1703.3(5)
_computing_cell_refinement 'Bruker XSCANS'
_computing_data_collection 'Bruker XSCANS'
_computing_data_reduction 'Bruker SHELXTL'
_computing_molecular_graphics 'Bruker SHELXTL'
_computing_publication_material 'Bruker SHELXTL'
_computing_structure_refinement 'SHELXL-97 (Sheldrick, 1997)'
_computing_structure_solution 'SHELXS-97 (Sheldrick, 1990)'
_diffrn_ambient_temperature 150(2)
_diffrn_measured_fraction_theta_full 0.992
_diffrn_measured_fraction_theta_max 0.992
_diffrn_measurement_device_type 'CCD area detector'
_diffrn_measurement_method '\w and phi scans'
_diffrn_radiation_monochromator graphite
_diffrn_radiation_source 'fine-focus sealed tube'
_diffrn_radiation_type MoK\a
_diffrn_radiation_wavelength 0.71073
_diffrn_reflns_av_R_equivalents 0.0226
_diffrn_reflns_av_sigmaI/netI 0.0220
_diffrn_reflns_limit_h_max 8
_diffrn_reflns_limit_h_min -8
_diffrn_reflns_limit_k_max 12
_diffrn_reflns_limit_k_min -12
_diffrn_reflns_limit_l_max 42
_diffrn_reflns_limit_l_min -40
_diffrn_reflns_number 15883
_diffrn_reflns_theta_full 28.96
_diffrn_reflns_theta_max 28.96
_diffrn_reflns_theta_min 3.88
_exptl_absorpt_coefficient_mu 0.300
_exptl_absorpt_correction_T_max 0.9706
_exptl_absorpt_correction_T_min 0.8210
_exptl_absorpt_correction_type multi-scan
_exptl_absorpt_process_details 'Sadabs (Bruker)'
_exptl_crystal_colour colorless
_exptl_crystal_density_diffrn 1.409
_exptl_crystal_density_method 'not measured'
_exptl_crystal_description platelet
_exptl_crystal_F_000 760
_exptl_crystal_size_max 0.60
_exptl_crystal_size_mid 0.10
_exptl_crystal_size_min 0.10
_refine_diff_density_max 0.276
_refine_diff_density_min -0.256
_refine_diff_density_rms 0.041
_refine_ls_abs_structure_details 'Flack H D (1983), Acta Cryst. A39, 876-881'
_refine_ls_abs_structure_Flack 0.07(6)
_refine_ls_extinction_method none
_refine_ls_goodness_of_fit_ref 1.027
_refine_ls_hydrogen_treatment constr
_refine_ls_matrix_type full
_refine_ls_number_parameters 218
_refine_ls_number_reflns 4483
_refine_ls_number_restraints 0
_refine_ls_restrained_S_all 1.027
_refine_ls_R_factor_all 0.0337
_refine_ls_R_factor_gt 0.0301
_refine_ls_shift/su_max 0.001
_refine_ls_shift/su_mean 0.000
_refine_ls_structure_factor_coef Fsqd
_refine_ls_weighting_details 'calc w=1/[\s^2^(Fo^2^)+(0.0443P)^2^+0.3029P] where P=(Fo^2^+2Fc^2^)/3'
_refine_ls_weighting_scheme calc
_refine_ls_wR_factor_gt 0.0764
_refine_ls_wR_factor_ref 0.0789
_reflns_number_gt 4173
_reflns_number_total 4483
_reflns_threshold_expression >2sigma(I)
_cod_data_source_file ja505592h_si_002.cif
_cod_data_source_block kw906s
_cod_depositor_comments
;
The following automatic conversions were performed:

'_symmetry_cell_setting' value 'Orthorhombic' changed to
'orthorhombic' according to
/usr/data/users/saulius/crontab/automatic-downloads/rss-feeds/ACS/lib/dictionaries/cif_core.dic
dictionary named 'cif_core.dic' version 2.4.2 from 2011-04-26.

Automatic conversion script
Id: cif_fix_values 2281 2013-09-26 08:29:07Z andrius 

 Adding full bibliography for 4122420--4122424.cif.
;
_cod_database_code 4122420

loop_
_symmetry_equiv_pos_as_xyz
'x, y, z'
'-x+1/2, -y, z+1/2'
'-x, y+1/2, -z+1/2'
'x+1/2, -y+1/2, -z'

loop_
_atom_site_label
_atom_site_type_symbol
_atom_site_fract_x
_atom_site_fract_y
_atom_site_fract_z
_atom_site_U_iso_or_equiv
_atom_site_adp_type
_atom_site_occupancy
_atom_site_symmetry_multiplicity
_atom_site_calc_flag
_atom_site_refinement_flags
S1 S 0.42924(6) 0.53595(5) 0.095120(12) 0.03194(10) Uani 1 1 d .
P1 P 0.27968(6) 0.48390(4) 0.240019(12) 0.02524(9) Uani 1 1 d .
O1 O 0.66454(19) 0.53111(17) 0.09278(4) 0.0414(3) Uani 1 1 d .
O2 O 0.3003(2) 0.42132(15) 0.07576(4) 0.0406(3) Uani 1 1 d .
O3 O 0.2051(2) 0.32731(12) 0.23802(4) 0.0340(3) Uani 1 1 d .
N1 N 0.36690(19) 0.53349(16) 0.14644(4) 0.0282(3) Uani 1 1 d .
C1 C 0.1345(3) 0.7161(2) 0.05395(5) 0.0331(4) Uani 1 1 d .
H1 H 0.0378 0.6339 0.0539 0.040 Uiso 1 1 calc R
C2 C 0.0713(3) 0.8490(2) 0.03556(5) 0.0361(4) Uani 1 1 d .
H2 H -0.0707 0.8573 0.0231 0.043 Uiso 1 1 calc R
C3 C 0.2103(3) 0.9707(2) 0.03478(5) 0.0369(4) Uani 1 1 d .
C4 C 0.1431(4) 1.1138(2) 0.01371(6) 0.0496(5) Uani 1 1 d .
H4A H 0.2270 1.1279 -0.0131 0.074 Uiso 1 1 calc R
H4B H 0.1723 1.1959 0.0336 0.074 Uiso 1 1 calc R
H4C H -0.0137 1.1107 0.0069 0.074 Uiso 1 1 calc R
C5 C 0.4164(3) 0.9567(2) 0.05393(5) 0.0402(4) Uani 1 1 d .
H5 H 0.5128 1.0390 0.0540 0.048 Uiso 1 1 calc R
C6 C 0.4837(3) 0.8253(2) 0.07281(6) 0.0378(4) Uani 1 1 d .
H6 H 0.6246 0.8175 0.0857 0.045 Uiso 1 1 calc R
C7 C 0.3418(3) 0.7049(2) 0.07254(5) 0.0307(3) Uani 1 1 d .
C8 C 0.1298(2) 0.5354(2) 0.15883(5) 0.0303(3) Uani 1 1 d .
H8A H 0.0695 0.4342 0.1611 0.036 Uiso 1 1 calc R
H8B H 0.0415 0.5930 0.1379 0.036 Uiso 1 1 calc R
C9 C 0.1389(2) 0.61150(18) 0.20334(5) 0.0262(3) Uani 1 1 d .
H9 H -0.0042 0.6505 0.2142 0.031 Uiso 1 1 calc R
C10 C 0.3172(3) 0.72921(18) 0.19525(5) 0.0297(3) Uani 1 1 d .
H10A H 0.2721 0.8030 0.1733 0.036 Uiso 1 1 calc R
H10B H 0.3627 0.7797 0.2223 0.036 Uiso 1 1 calc R
C11 C 0.4928(2) 0.62446(19) 0.17822(5) 0.0287(3) Uani 1 1 d .
H11 H 0.6221 0.6760 0.1652 0.034 Uiso 1 1 calc R
C12 C 0.5515(2) 0.5245(2) 0.21690(5) 0.0291(3) Uani 1 1 d .
H12A H 0.6459 0.5766 0.2381 0.035 Uiso 1 1 calc R
H12B H 0.6261 0.4332 0.2072 0.035 Uiso 1 1 calc R
C13 C 0.2576(2) 0.55790(17) 0.29403(5) 0.0269(3) Uani 1 1 d .
C14 C 0.4230(3) 0.6288(2) 0.31633(6) 0.0376(4) Uani 1 1 d .
H14 H 0.5618 0.6430 0.3030 0.045 Uiso 1 1 calc R
C15 C 0.3868(4) 0.6795(2) 0.35833(6) 0.0425(4) Uani 1 1 d .
H15 H 0.5020 0.7268 0.3737 0.051 Uiso 1 1 calc R
C16 C 0.1874(4) 0.6620(2) 0.37761(6) 0.0435(4) Uani 1 1 d .
H16 H 0.1637 0.6984 0.4061 0.052 Uiso 1 1 calc R
C17 C 0.0213(4) 0.5921(3) 0.35597(6) 0.0617(7) Uani 1 1 d .
H17 H -0.1173 0.5793 0.3695 0.074 Uiso 1 1 calc R
C18 C 0.0560(3) 0.5400(3) 0.31417(6) 0.0518(5) Uani 1 1 d .
H18 H -0.0595 0.4915 0.2992 0.062 Uiso 1 1 calc R

loop_
_atom_site_aniso_label
_atom_site_aniso_U_11
_atom_site_aniso_U_22
_atom_site_aniso_U_33
_atom_site_aniso_U_23
_atom_site_aniso_U_13
_atom_site_aniso_U_12
S1 0.02550(18) 0.0454(2) 0.02491(18) -0.00215(16) 0.00317(14) 0.00091(17)
P1 0.01928(16) 0.02973(19) 0.02670(18) 0.00190(15) 0.00354(14) -0.00191(14)
O1 0.0266(6) 0.0655(9) 0.0320(6) 0.0019(6) 0.0068(4) 0.0060(6)
O2 0.0421(7) 0.0462(7) 0.0334(6) -0.0098(5) 0.0007(5) 0.0005(6)
O3 0.0323(6) 0.0303(6) 0.0393(6) -0.0004(5) 0.0085(5) -0.0011(5)
N1 0.0201(5) 0.0405(7) 0.0241(6) -0.0003(6) 0.0014(5) -0.0031(5)
C1 0.0257(8) 0.0485(10) 0.0250(7) -0.0009(7) -0.0009(6) -0.0072(7)
C2 0.0292(8) 0.0551(11) 0.0241(7) -0.0010(7) -0.0047(6) -0.0020(8)
C3 0.0448(9) 0.0459(9) 0.0201(7) -0.0019(7) -0.0019(7) -0.0020(9)
C4 0.0664(14) 0.0496(12) 0.0328(9) 0.0023(8) -0.0109(9) -0.0018(10)
C5 0.0407(9) 0.0512(11) 0.0286(8) 0.0029(7) -0.0047(7) -0.0140(9)
C6 0.0285(8) 0.0567(11) 0.0281(8) 0.0036(7) -0.0032(6) -0.0101(8)
C7 0.0251(8) 0.0453(10) 0.0217(7) -0.0001(6) 0.0015(6) -0.0022(7)
C8 0.0190(6) 0.0446(9) 0.0273(7) -0.0016(7) 0.0005(5) -0.0030(7)
C9 0.0190(6) 0.0326(8) 0.0269(7) 0.0001(6) 0.0026(6) 0.0006(6)
C10 0.0285(8) 0.0315(8) 0.0291(8) 0.0012(6) 0.0021(6) -0.0043(6)
C11 0.0209(7) 0.0392(9) 0.0259(7) 0.0036(6) 0.0004(5) -0.0066(6)
C12 0.0184(6) 0.0427(8) 0.0263(7) 0.0044(6) 0.0020(5) -0.0014(6)
C13 0.0260(7) 0.0300(7) 0.0248(7) 0.0054(5) 0.0013(5) -0.0016(6)
C14 0.0366(9) 0.0434(10) 0.0327(8) -0.0012(7) 0.0061(7) -0.0124(8)
C15 0.0533(12) 0.0429(10) 0.0313(9) -0.0021(7) 0.0006(8) -0.0127(9)
C16 0.0525(11) 0.0542(11) 0.0236(8) 0.0024(7) 0.0045(8) 0.0082(9)
C17 0.0364(10) 0.120(2) 0.0286(9) -0.0005(11) 0.0093(8) -0.0029(12)
C18 0.0301(9) 0.0967(17) 0.0287(8) -0.0021(10) 0.0037(7) -0.0135(11)

loop_
_atom_type_symbol
_atom_type_description
_atom_type_scat_dispersion_real
_atom_type_scat_dispersion_imag
_atom_type_scat_source
C C 0.0033 0.0016 'International Tables Vol C Tables 4.2.6.8 and 6.1.1.4'
H H 0.0000 0.0000 'International Tables Vol C Tables 4.2.6.8 and 6.1.1.4'
N N 0.0061 0.0033 'International Tables Vol C Tables 4.2.6.8 and 6.1.1.4'
O O 0.0106 0.0060 'International Tables Vol C Tables 4.2.6.8 and 6.1.1.4'
P P 0.1023 0.0942 'International Tables Vol C Tables 4.2.6.8 and 6.1.1.4'
S S 0.1246 0.1234 'International Tables Vol C Tables 4.2.6.8 and 6.1.1.4'

loop_
_geom_angle_atom_site_label_1
_geom_angle_atom_site_label_2
_geom_angle_atom_site_label_3
_geom_angle
O2 S1 O1 120.35(9)
O2 S1 N1 105.46(7)
O1 S1 N1 106.37(7)
O2 S1 C7 107.35(8)
O1 S1 C7 107.98(8)
N1 S1 C7 108.96(8)
O3 P1 C13 111.70(7)
O3 P1 C9 115.58(8)
C13 P1 C9 107.52(7)
O3 P1 C12 116.65(8)
C13 P1 C12 110.54(7)
C9 P1 C12 93.30(7)
C11 N1 C8 108.88(12)
C11 N1 S1 120.66(10)
C8 N1 S1 118.30(10)
C2 C1 C7 118.99(17)
C2 C1 H1 120.5
C7 C1 H1 120.5
C1 C2 C3 121.74(16)
C1 C2 H2 119.1
C3 C2 H2 119.1
C2 C3 C5 118.06(17)
C2 C3 C4 121.56(17)
C5 C3 C4 120.39(18)
C3 C4 H4A 109.5
C3 C4 H4B 109.5
H4A C4 H4B 109.5
C3 C4 H4C 109.5
H4A C4 H4C 109.5
H4B C4 H4C 109.5
C6 C5 C3 121.51(17)
C6 C5 H5 119.2
C3 C5 H5 119.2
C5 C6 C7 119.02(16)
C5 C6 H6 120.5
C7 C6 H6 120.5
C6 C7 C1 120.68(17)
C6 C7 S1 119.27(13)
C1 C7 S1 120.05(14)
N1 C8 C9 101.44(12)
N1 C8 H8A 111.5
C9 C8 H8A 111.5
N1 C8 H8B 111.5
C9 C8 H8B 111.5
H8A C8 H8B 109.3
C8 C9 C10 101.02(12)
C8 C9 P1 106.58(11)
C10 C9 P1 101.84(10)
C8 C9 H9 115.2
C10 C9 H9 115.2
P1 C9 H9 115.2
C11 C10 C9 96.96(13)
C11 C10 H10A 112.4
C9 C10 H10A 112.4
C11 C10 H10B 112.4
C9 C10 H10B 112.4
H10A C10 H10B 109.9
N1 C11 C10 101.98(12)
N1 C11 C12 107.63(13)
C10 C11 C12 105.25(13)
N1 C11 H11 113.7
C10 C11 H11 113.7
C12 C11 H11 113.7
C11 C12 P1 101.98(10)
C11 C12 H12A 111.4
P1 C12 H12A 111.4
C11 C12 H12B 111.4
P1 C12 H12B 111.4
H12A C12 H12B 109.2
C14 C13 C18 118.69(16)
C14 C13 P1 125.43(12)
C18 C13 P1 115.88(13)
C13 C14 C15 120.07(16)
C13 C14 H14 120.0
C15 C14 H14 120.0
C16 C15 C14 120.60(18)
C16 C15 H15 119.7
C14 C15 H15 119.7
C15 C16 C17 120.16(18)
C15 C16 H16 119.9
C17 C16 H16 119.9
C16 C17 C18 119.76(18)
C16 C17 H17 120.1
C18 C17 H17 120.1
C13 C18 C17 120.71(18)
C13 C18 H18 119.6
C17 C18 H18 119.6

loop_
_geom_bond_atom_site_label_1
_geom_bond_atom_site_label_2
_geom_bond_distance
S1 O2 1.4329(14)
S1 O1 1.4382(12)
S1 N1 1.6270(13)
S1 C7 1.7634(19)
P1 O3 1.4908(12)
P1 C13 1.7994(16)
P1 C9 1.8306(16)
P1 C12 1.8421(15)
N1 C11 1.493(2)
N1 C8 1.4962(19)
C1 C2 1.385(3)
C1 C7 1.393(2)
C1 H1 0.9500
C2 C3 1.390(3)
C2 H2 0.9500
C3 C5 1.395(3)
C3 C4 1.507(3)
C4 H4A 0.9800
C4 H4B 0.9800
C4 H4C 0.9800
C5 C6 1.387(3)
C5 H5 0.9500
C6 C7 1.392(2)
C6 H6 0.9500
C8 C9 1.536(2)
C8 H8A 0.9900
C8 H8B 0.9900
C9 C10 1.543(2)
C9 H9 1.0000
C10 C11 1.524(2)
C10 H10A 0.9900
C10 H10B 0.9900
C11 C12 1.539(2)
C11 H11 1.0000
C12 H12A 0.9900
C12 H12B 0.9900
C13 C14 1.380(2)
C13 C18 1.388(2)
C14 C15 1.391(2)
C14 H14 0.9500
C15 C16 1.363(3)
C15 H15 0.9500
C16 C17 1.369(3)
C16 H16 0.9500
C17 C18 1.388(3)
C17 H17 0.9500
C18 H18 0.9500

loop_
_geom_torsion_atom_site_label_1
_geom_torsion_atom_site_label_2
_geom_torsion_atom_site_label_3
_geom_torsion_atom_site_label_4
_geom_torsion
O2 S1 N1 C11 171.45(12)
O1 S1 N1 C11 42.58(14)
C7 S1 N1 C11 -73.59(13)
O2 S1 N1 C8 -50.27(16)
O1 S1 N1 C8 -179.14(14)
C7 S1 N1 C8 64.69(15)
C7 C1 C2 C3 0.7(3)
C1 C2 C3 C5 -1.2(3)
C1 C2 C3 C4 178.39(17)
C2 C3 C5 C6 0.8(3)
C4 C3 C5 C6 -178.76(18)
C3 C5 C6 C7 0.0(3)
C5 C6 C7 C1 -0.5(3)
C5 C6 C7 S1 178.23(13)
C2 C1 C7 C6 0.2(2)
C2 C1 C7 S1 -178.57(13)
O2 S1 C7 C6 -156.86(13)
O1 S1 C7 C6 -25.73(16)
N1 S1 C7 C6 89.41(14)
O2 S1 C7 C1 21.93(15)
O1 S1 C7 C1 153.06(13)
N1 S1 C7 C1 -91.81(14)
C11 N1 C8 C9 -8.89(17)
S1 N1 C8 C9 -151.66(11)
N1 C8 C9 C10 38.55(16)
N1 C8 C9 P1 -67.48(14)
O3 P1 C9 C8 -46.24(12)
C13 P1 C9 C8 -171.77(10)
C12 P1 C9 C8 75.48(11)
O3 P1 C9 C10 -151.68(9)
C13 P1 C9 C10 82.80(11)
C12 P1 C9 C10 -29.96(11)
C8 C9 C10 C11 -53.14(14)
P1 C9 C10 C11 56.60(12)
C8 N1 C11 C10 -24.53(16)
S1 N1 C11 C10 117.21(12)
C8 N1 C11 C12 85.93(15)
S1 N1 C11 C12 -132.33(12)
C9 C10 C11 N1 46.91(14)
C9 C10 C11 C12 -65.35(14)
N1 C11 C12 P1 -65.77(13)
C10 C11 C12 P1 42.44(14)
O3 P1 C12 C11 114.58(12)
C13 P1 C12 C11 -116.38(11)
C9 P1 C12 C11 -6.28(12)
O3 P1 C13 C14 128.61(15)
C9 P1 C13 C14 -103.58(15)
C12 P1 C13 C14 -3.05(17)
O3 P1 C13 C18 -51.10(17)
C9 P1 C13 C18 76.71(16)
C12 P1 C13 C18 177.24(15)
C18 C13 C14 C15 0.6(3)
P1 C13 C14 C15 -179.11(14)
C13 C14 C15 C16 -1.0(3)
C14 C15 C16 C17 1.0(3)
C15 C16 C17 C18 -0.5(4)
C14 C13 C18 C17 -0.1(3)
P1 C13 C18 C17 179.6(2)
C16 C17 C18 C13 0.0(4)
